data_4305182
loop_
_publ_author_name
'Christopher W. Belock'
'Anil \,Cetin'
'Natalie V. Barone'
'Christopher J. Ziegler'

_publ_section_title
;
Transition Metal Coordination Chemistry
of N,N-Bis(2-{pyrid-2-ylethyl})hydroxylamine
;
_journal_name_full 'Inorganic Chemistry'
_journal_page_first 7114
_journal_page_last 7120
_journal_paper_doi 10.1021/ic702406n
_journal_volume 47
_journal_year 2008
_chemical_formula_sum 'C14 H19 N5 Ni O8'
_chemical_formula_weight 444.05
_chemical_name_systematic
; 
 ? 
;
_space_group_IT_number 4
_symmetry_cell_setting monoclinic
_symmetry_space_group_name_Hall 'P 2yb'
_symmetry_space_group_name_H-M 'P 1 21 1'
_atom_sites_solution_hydrogens geom
_atom_sites_solution_primary direct
_atom_sites_solution_secondary difmap
_audit_creation_method SHELXL-97
_cell_angle_alpha 90.00
_cell_angle_beta 103.559(12)
_cell_angle_gamma 90.00
_cell_formula_units_Z 2
_cell_length_a 7.925(6)
_cell_length_b 9.977(7)
_cell_length_c 12.264(9)
_cell_measurement_reflns_used 3724
_cell_measurement_temperature 220(2)
_cell_measurement_theta_max 25.66
_cell_measurement_theta_min 2.64
_cell_volume 942.7(12)
_computing_cell_refinement 'Bruker SMART'
_computing_data_collection 'Bruker SMART'
_computing_data_reduction 'Bruker SAINT'
_computing_molecular_graphics 'Bruker SHELXTL'
_computing_publication_material 'Bruker SHELXTL'
_computing_structure_refinement 'SHELXL-97 (Sheldrick, 1997)'
_computing_structure_solution 'SHELXS-97 (Sheldrick, 1990)'
_diffrn_ambient_temperature 220(2)
_diffrn_measured_fraction_theta_full 0.993
_diffrn_measured_fraction_theta_max 0.993
_diffrn_measurement_device_type 'CCD area detector'
_diffrn_measurement_method 'phi and omega scans'
_diffrn_radiation_monochromator graphite
_diffrn_radiation_source 'fine-focus sealed tube'
_diffrn_radiation_type MoK\a
_diffrn_radiation_wavelength 0.71073
_diffrn_reflns_av_R_equivalents 0.0283
_diffrn_reflns_av_sigmaI/netI 0.0497
_diffrn_reflns_limit_h_max 10
_diffrn_reflns_limit_h_min -9
_diffrn_reflns_limit_k_max 12
_diffrn_reflns_limit_k_min -12
_diffrn_reflns_limit_l_max 15
_diffrn_reflns_limit_l_min -15
_diffrn_reflns_number 7719
_diffrn_reflns_theta_full 27.00
_diffrn_reflns_theta_max 27.00
_diffrn_reflns_theta_min 1.71
_exptl_absorpt_coefficient_mu 1.082
_exptl_absorpt_correction_T_max 0.8995
_exptl_absorpt_correction_T_min 0.6778
_exptl_absorpt_correction_type multi-scan
_exptl_crystal_colour blue
_exptl_crystal_density_diffrn 1.564
_exptl_crystal_density_meas ?
_exptl_crystal_density_method .
_exptl_crystal_description block
_exptl_crystal_F_000 460
_exptl_crystal_size_max 0.30
_exptl_crystal_size_mid 0.20
_exptl_crystal_size_min 0.10
_refine_diff_density_max 0.659
_refine_diff_density_min -0.196
_refine_diff_density_rms 0.051
_refine_ls_abs_structure_details 'Flack H D (1983), Acta Cryst. A39, 876-881'
_refine_ls_abs_structure_Flack 0.025(12)
_refine_ls_extinction_method none
_refine_ls_goodness_of_fit_ref 1.005
_refine_ls_hydrogen_treatment mixed
_refine_ls_matrix_type full
_refine_ls_number_parameters 262
_refine_ls_number_reflns 3961
_refine_ls_number_restraints 1
_refine_ls_restrained_S_all 1.005
_refine_ls_R_factor_all 0.0371
_refine_ls_R_factor_gt 0.0337
_refine_ls_shift/su_max 0.001
_refine_ls_shift/su_mean 0.000
_refine_ls_structure_factor_coef Fsqd
_refine_ls_weighting_details 'calc w=1/[\s^2^(Fo^2^)+(0.0312P)^2^+0.0000P] where P=(Fo^2^+2Fc^2^)/3'
_refine_ls_weighting_scheme calc
_refine_ls_wR_factor_gt 0.0741
_refine_ls_wR_factor_ref 0.0754
_reflns_number_gt 3585
_reflns_number_total 3961
_reflns_threshold_expression >2sigma(I)
_cod_data_source_file ic702406n-file002_3.cif
_cod_data_source_block 4
_cod_depositor_comments
;
The following automatic conversions were performed:
'_symmetry_cell_setting' value 'Monoclinic' changed to 'monoclinic'
according to '/home/saulius/struct/CIF-dictionaries/cif_core.dic'
dictionary named 'cif_core.dic' version 2.4.1 from 2010-06-29.

Automatic conversion script
Id: cif_fix_enum 1527 2010-12-29 10:47:43Z saulius 
;
_cod_original_cell_volume 942.6(12)
_cod_database_code 4305182

loop_
_symmetry_equiv_pos_as_xyz
'x, y, z'
'-x, y+1/2, -z'

loop_
_atom_site_label
_atom_site_type_symbol
_atom_site_fract_x
_atom_site_fract_y
_atom_site_fract_z
_atom_site_U_iso_or_equiv
_atom_site_adp_type
_atom_site_occupancy
_atom_site_symmetry_multiplicity
_atom_site_calc_flag
_atom_site_refinement_flags
_atom_site_disorder_assembly
_atom_site_disorder_group
C1 C 0.2931(4) 0.8371(3) 0.5199(2) 0.0412(7) Uani 1 1 d . . .
H1 H 0.3212 0.9198 0.4920 0.049 Uiso 1 1 calc R . .
C2 C 0.2864(4) 0.8290(3) 0.6307(3) 0.0479(7) Uani 1 1 d . . .
H2 H 0.3131 0.9036 0.6784 0.058 Uiso 1 1 calc R . .
C3 C 0.2393(4) 0.7085(3) 0.6700(3) 0.0522(9) Uani 1 1 d . . .
H3 H 0.2341 0.6998 0.7454 0.063 Uiso 1 1 calc R . .
C4 C 0.2001(4) 0.6009(3) 0.5981(3) 0.0461(7) Uani 1 1 d . . .
H4 H 0.1649 0.5192 0.6240 0.055 Uiso 1 1 calc R . .
C5 C 0.2125(3) 0.6132(3) 0.4875(2) 0.0361(6) Uani 1 1 d . . .
C6 C 0.1708(4) 0.5004(3) 0.4050(2) 0.0434(7) Uani 1 1 d . . .
H6A H 0.1167 0.4275 0.4382 0.052 Uiso 1 1 calc R . .
H6B H 0.2788 0.4661 0.3898 0.052 Uiso 1 1 calc R . .
C7 C 0.0503(4) 0.5423(3) 0.2957(2) 0.0443(7) Uani 1 1 d . . .
H7A H -0.0062 0.4625 0.2570 0.053 Uiso 1 1 calc R . .
H7B H -0.0404 0.6007 0.3117 0.053 Uiso 1 1 calc R . .
C8 C 0.0198(5) 0.6828(3) 0.1283(3) 0.0508(8) Uani 1 1 d . . .
H8A H -0.0724 0.6200 0.0937 0.061 Uiso 1 1 calc R . .
H8B H 0.0816 0.7087 0.0711 0.061 Uiso 1 1 calc R . .
C9 C -0.0626(4) 0.8076(3) 0.1665(3) 0.0540(8) Uani 1 1 d . . .
H9A H -0.1693 0.8281 0.1102 0.065 Uiso 1 1 calc R . .
H9B H -0.0957 0.7865 0.2367 0.065 Uiso 1 1 calc R . .
C10 C 0.0487(4) 0.9311(3) 0.1848(2) 0.0379(6) Uani 1 1 d . . .
C11 C -0.0178(4) 1.0546(3) 0.1435(2) 0.0460(7) Uani 1 1 d . . .
H11 H -0.1337 1.0606 0.1025 0.055 Uiso 1 1 calc R . .
C12 C 0.0824(5) 1.1680(3) 0.1615(2) 0.0524(8) Uani 1 1 d . . .
H12 H 0.0366 1.2515 0.1340 0.063 Uiso 1 1 calc R . .
C13 C 0.2514(5) 1.1562(3) 0.2209(3) 0.0577(8) Uani 1 1 d . . .
H13 H 0.3238 1.2319 0.2359 0.069 Uiso 1 1 calc R . .
C14 C 0.3129(4) 1.0313(3) 0.2581(3) 0.0506(8) Uani 1 1 d . . .
H14 H 0.4298 1.0236 0.2968 0.061 Uiso 1 1 calc R . .
H15 H 0.510(6) 0.673(6) 0.149(4) 0.102(16) Uiso 1 1 d . . .
H16 H 0.411(5) 0.786(5) 0.114(3) 0.077(15) Uiso 1 1 d . . .
N1 N 0.2612(3) 0.7317(3) 0.44974(17) 0.0364(5) Uani 1 1 d . . .
N2 N 0.1422(3) 0.6140(3) 0.2208(2) 0.0419(6) Uani 1 1 d . . .
N3 N 0.2156(3) 0.9200(2) 0.2424(2) 0.0387(5) Uani 1 1 d . . .
N4 N 0.6434(4) 0.7080(2) 0.4064(2) 0.0483(7) Uani 1 1 d . . .
N5 N 0.3985(3) 0.9569(3) 0.9416(2) 0.0538(7) Uani 1 1 d . . .
Ni1 Ni 0.33581(4) 0.74317(4) 0.29964(2) 0.03434(10) Uani 1 1 d . . .
O1 O 0.2152(3) 0.5037(2) 0.1689(2) 0.0576(6) Uani 1 1 d . . .
H1O H 0.3019 0.5303 0.1483 0.086 Uiso 1 1 calc R . .
O2 O 0.5406(3) 0.6108(2) 0.37061(18) 0.0452(5) Uani 1 1 d . . .
O3 O 0.5792(3) 0.8250(2) 0.38758(19) 0.0475(5) Uani 1 1 d . . .
O4 O 0.7943(3) 0.6890(3) 0.4555(2) 0.0734(8) Uani 1 1 d . . .
O5 O 0.4385(4) 0.7373(4) 0.1594(2) 0.0623(6) Uani 1 1 d . . .
O6 O 0.2945(3) 0.8794(3) 0.9668(2) 0.0875(9) Uani 1 1 d . . .
O7 O 0.3516(4) 1.0359(3) 0.8628(2) 0.0776(8) Uani 1 1 d . . .
O8 O 0.5480(4) 0.9594(4) 0.9928(3) 0.1209(14) Uani 1 1 d . . .

loop_
_atom_site_aniso_label
_atom_site_aniso_U_11
_atom_site_aniso_U_22
_atom_site_aniso_U_33
_atom_site_aniso_U_23
_atom_site_aniso_U_13
_atom_site_aniso_U_12
C1 0.0420(16) 0.0324(15) 0.0509(17) -0.0033(13) 0.0141(13) -0.0021(12)
C2 0.055(2) 0.0418(18) 0.0505(18) -0.0086(14) 0.0195(14) -0.0008(15)
C3 0.0604(19) 0.057(3) 0.0434(16) 0.0006(13) 0.0207(14) 0.0012(14)
C4 0.0484(17) 0.0394(17) 0.0546(18) 0.0095(14) 0.0200(14) 0.0023(14)
C5 0.0296(14) 0.0328(15) 0.0461(16) 0.0033(12) 0.0093(11) -0.0004(11)
C6 0.0520(18) 0.0289(15) 0.0507(16) 0.0022(12) 0.0148(14) -0.0064(12)
C7 0.0496(17) 0.0354(16) 0.0483(16) -0.0022(13) 0.0123(13) -0.0121(13)
C8 0.066(2) 0.0440(17) 0.0370(15) -0.0049(13) 0.0012(14) -0.0130(16)
C9 0.0448(18) 0.0501(19) 0.060(2) 0.0129(17) -0.0022(14) -0.0060(16)
C10 0.0424(15) 0.0370(15) 0.0356(14) 0.0019(12) 0.0119(11) 0.0046(12)
C11 0.0494(17) 0.0460(19) 0.0400(16) 0.0030(13) 0.0052(13) 0.0100(14)
C12 0.079(2) 0.0340(16) 0.0423(16) 0.0046(14) 0.0110(15) 0.0157(16)
C13 0.073(2) 0.0309(17) 0.065(2) 0.0028(15) 0.0084(18) -0.0024(16)
C14 0.0472(18) 0.0336(17) 0.066(2) 0.0033(15) 0.0034(15) -0.0023(13)
N1 0.0416(11) 0.0264(12) 0.0430(10) -0.0015(13) 0.0133(8) 0.0021(12)
N2 0.0560(16) 0.0316(14) 0.0408(13) -0.0043(11) 0.0167(12) -0.0039(12)
N3 0.0410(13) 0.0298(14) 0.0465(13) 0.0024(11) 0.0125(11) 0.0025(10)
N4 0.0456(15) 0.0432(19) 0.0588(15) 0.0003(11) 0.0178(12) 0.0047(11)
N5 0.0500(16) 0.0586(18) 0.0538(16) 0.0080(14) 0.0140(13) -0.0002(14)
Ni1 0.03922(17) 0.02405(15) 0.04134(17) 0.00188(19) 0.01267(12) -0.00029(19)
O1 0.0717(16) 0.0340(12) 0.0762(15) -0.0172(11) 0.0358(13) -0.0086(10)
O2 0.0504(12) 0.0333(12) 0.0529(12) 0.0021(10) 0.0140(10) 0.0024(10)
O3 0.0404(12) 0.0298(12) 0.0730(15) 0.0020(11) 0.0148(11) 0.0001(9)
O4 0.0389(13) 0.0723(18) 0.0998(18) -0.0139(14) -0.0022(12) 0.0148(11)
O5 0.0795(16) 0.0571(15) 0.0614(14) 0.0203(17) 0.0388(12) 0.0219(18)
O6 0.0701(17) 0.097(2) 0.097(2) 0.0437(17) 0.0214(15) -0.0158(16)
O7 0.0913(19) 0.0801(19) 0.0527(14) 0.0280(14) -0.0003(13) -0.0251(15)
O8 0.062(2) 0.119(3) 0.160(3) 0.064(3) -0.017(2) -0.0012(18)

loop_
_atom_type_symbol
_atom_type_description
_atom_type_scat_dispersion_real
_atom_type_scat_dispersion_imag
_atom_type_scat_source
C C 0.0033 0.0016 'International Tables Vol C Tables 4.2.6.8 and 6.1.1.4'
H H 0.0000 0.0000 'International Tables Vol C Tables 4.2.6.8 and 6.1.1.4'
N N 0.0061 0.0033 'International Tables Vol C Tables 4.2.6.8 and 6.1.1.4'
O O 0.0106 0.0060 'International Tables Vol C Tables 4.2.6.8 and 6.1.1.4'
Ni Ni 0.3393 1.1124 'International Tables Vol C Tables 4.2.6.8 and 6.1.1.4'

loop_
_geom_angle_atom_site_label_1
_geom_angle_atom_site_label_2
_geom_angle_atom_site_label_3
_geom_angle
_geom_angle_site_symmetry_1
_geom_angle_site_symmetry_3
_geom_angle_publ_flag
N1 C1 C2 122.8(3) . . ?
N1 C1 H1 118.6 . . ?
C2 C1 H1 118.6 . . ?
C1 C2 C3 118.2(3) . . ?
C1 C2 H2 120.9 . . ?
C3 C2 H2 120.9 . . ?
C4 C3 C2 119.7(3) . . ?
C4 C3 H3 120.1 . . ?
C2 C3 H3 120.1 . . ?
C3 C4 C5 119.9(3) . . ?
C3 C4 H4 120.0 . . ?
C5 C4 H4 120.0 . . ?
N1 C5 C4 120.1(3) . . ?
N1 C5 C6 117.4(2) . . ?
C4 C5 C6 122.6(3) . . ?
C5 C6 C7 112.7(2) . . ?
C5 C6 H6A 109.1 . . ?
C7 C6 H6A 109.1 . . ?
C5 C6 H6B 109.1 . . ?
C7 C6 H6B 109.1 . . ?
H6A C6 H6B 107.8 . . ?
N2 C7 C6 112.5(2) . . ?
N2 C7 H7A 109.1 . . ?
C6 C7 H7A 109.1 . . ?
N2 C7 H7B 109.1 . . ?
C6 C7 H7B 109.1 . . ?
H7A C7 H7B 107.8 . . ?
N2 C8 C9 113.2(3) . . ?
N2 C8 H8A 108.9 . . ?
C9 C8 H8A 108.9 . . ?
N2 C8 H8B 108.9 . . ?
C9 C8 H8B 108.9 . . ?
H8A C8 H8B 107.8 . . ?
C10 C9 C8 115.9(3) . . ?
C10 C9 H9A 108.3 . . ?
C8 C9 H9A 108.3 . . ?
C10 C9 H9B 108.3 . . ?
C8 C9 H9B 108.3 . . ?
H9A C9 H9B 107.4 . . ?
N3 C10 C11 120.3(3) . . ?
N3 C10 C9 118.7(3) . . ?
C11 C10 C9 120.9(3) . . ?
C12 C11 C10 121.2(3) . . ?
C12 C11 H11 119.4 . . ?
C10 C11 H11 119.4 . . ?
C11 C12 C13 118.2(3) . . ?
C11 C12 H12 120.9 . . ?
C13 C12 H12 120.9 . . ?
C12 C13 C14 118.6(3) . . ?
C12 C13 H13 120.7 . . ?
C14 C13 H13 120.7 . . ?
N3 C14 C13 123.8(3) . . ?
N3 C14 H14 118.1 . . ?
C13 C14 H14 118.1 . . ?
C1 N1 C5 119.3(2) . . ?
C1 N1 Ni1 118.5(2) . . ?
C5 N1 Ni1 121.0(2) . . ?
O1 N2 C8 105.8(2) . . ?
O1 N2 C7 102.0(2) . . ?
C8 N2 C7 111.7(2) . . ?
O1 N2 Ni1 110.41(18) . . ?
C8 N2 Ni1 110.61(19) . . ?
C7 N2 Ni1 115.52(18) . . ?
C14 N3 C10 117.9(2) . . ?
C14 N3 Ni1 117.3(2) . . ?
C10 N3 Ni1 124.72(19) . . ?
O4 N4 O3 122.4(3) . . ?
O4 N4 O2 121.6(3) . . ?
O3 N4 O2 116.0(3) . . ?
O8 N5 O6 121.4(3) . . ?
O8 N5 O7 118.3(3) . . ?
O6 N5 O7 120.3(3) . . ?
N3 Ni1 N2 98.19(12) . . ?
N3 Ni1 N1 98.38(10) . . ?
N2 Ni1 N1 92.65(10) . . ?
N3 Ni1 O5 88.94(12) . . ?
N2 Ni1 O5 89.25(12) . . ?
N1 Ni1 O5 172.09(11) . . ?
N3 Ni1 O2 158.24(9) . . ?
N2 Ni1 O2 102.56(12) . . ?
N1 Ni1 O2 87.20(10) . . ?
O5 Ni1 O2 84.89(11) . . ?
N3 Ni1 O3 97.82(10) . . ?
N2 Ni1 O3 163.47(9) . . ?
N1 Ni1 O3 89.11(10) . . ?
O5 Ni1 O3 86.92(12) . . ?
O2 Ni1 O3 61.09(11) . . ?
N2 O1 H1O 109.5 . . ?
N4 O2 Ni1 91.90(18) . . ?
N4 O3 Ni1 90.96(18) . . ?
Ni1 O5 H15 122(3) . . ?
Ni1 O5 H16 121(3) . . ?
H15 O5 H16 117(4) . . ?

loop_
_geom_bond_atom_site_label_1
_geom_bond_atom_site_label_2
_geom_bond_distance
_geom_bond_site_symmetry_2
_geom_bond_publ_flag
C1 N1 1.344(4) . ?
C1 C2 1.375(4) . ?
C1 H1 0.9400 . ?
C2 C3 1.379(4) . ?
C2 H2 0.9400 . ?
C3 C4 1.377(4) . ?
C3 H3 0.9400 . ?
C4 C5 1.389(4) . ?
C4 H4 0.9400 . ?
C5 N1 1.358(4) . ?
C5 C6 1.497(4) . ?
C6 C7 1.511(4) . ?
C6 H6A 0.9800 . ?
C6 H6B 0.9800 . ?
C7 N2 1.483(4) . ?
C7 H7A 0.9800 . ?
C7 H7B 0.9800 . ?
C8 N2 1.477(4) . ?
C8 C9 1.530(5) . ?
C8 H8A 0.9800 . ?
C8 H8B 0.9800 . ?
C9 C10 1.501(4) . ?
C9 H9A 0.9800 . ?
C9 H9B 0.9800 . ?
C10 N3 1.350(4) . ?
C10 C11 1.389(4) . ?
C11 C12 1.370(5) . ?
C11 H11 0.9400 . ?
C12 C13 1.371(5) . ?
C12 H12 0.9400 . ?
C13 C14 1.377(5) . ?
C13 H13 0.9400 . ?
C14 N3 1.340(4) . ?
C14 H14 0.9400 . ?
N1 Ni1 2.064(2) . ?
N2 O1 1.457(3) . ?
N2 Ni1 2.063(3) . ?
N3 Ni1 2.049(3) . ?
N4 O4 1.221(3) . ?
N4 O3 1.272(3) . ?
N4 O2 1.277(3) . ?
N5 O8 1.204(4) . ?
N5 O6 1.222(4) . ?
N5 O7 1.235(3) . ?
Ni1 O5 2.069(2) . ?
Ni1 O2 2.115(2) . ?
Ni1 O3 2.139(2) . ?
O1 H1O 0.8300 . ?
O5 H15 0.89(5) . ?
O5 H16 0.73(4) . ?
